data_1506239
loop_
_publ_author_name
'Xu, Lubin'
'Huang, Xian'
'Zhong, Fangrui'

_publ_section_title
;
 Intermolecular tandem addition-cyclization of bromoallenes: a facile
 synthesis of methylenecyclopropyl carboxylates and polysubstituted
 furans.
;
_journal_issue 22
_journal_name_full 'Organic letters'
_journal_page_first 5061
_journal_page_last 5064
_journal_paper_doi 10.1021/ol061993u
_journal_volume 8
_journal_year 2006
_chemical_formula_sum 'C14 H13 Br O4'
_chemical_formula_weight 325.15
_chemical_name_systematic
; 
 ? 
;
_space_group_IT_number 2
_symmetry_cell_setting triclinic
_symmetry_space_group_name_Hall '-P 1'
_symmetry_space_group_name_H-M 'P -1'
_atom_sites_solution_hydrogens geom
_atom_sites_solution_primary direct
_atom_sites_solution_secondary difmap
_audit_creation_method SHELXL-97
_cell_angle_alpha 83.526(3)
_cell_angle_beta 78.836(3)
_cell_angle_gamma 62.414(3)
_cell_formula_units_Z 2
_cell_length_a 7.9280(13)
_cell_length_b 7.9969(13)
_cell_length_c 12.261(2)
_cell_measurement_reflns_used 1755
_cell_measurement_temperature 293(2)
_cell_measurement_theta_max 53.690
_cell_measurement_theta_min 5.750
_cell_volume 675.69(19)
_computing_cell_refinement 'Bruker SMART'
_computing_data_collection 'Bruker SMART'
_computing_data_reduction 'Bruker SHELXTL'
_computing_molecular_graphics 'Bruker SHELXTL'
_computing_publication_material 'Bruker SHELXTL'
_computing_structure_refinement 'SHELXL-97 (Sheldrick, 1997)'
_computing_structure_solution 'SHELXS-97 (Sheldrick, 1990)'
_diffrn_ambient_temperature 293(2)
_diffrn_measured_fraction_theta_full 0.971
_diffrn_measured_fraction_theta_max 0.971
_diffrn_measurement_device_type 'CCD area detector'
_diffrn_measurement_method 'phi and omega scans'
_diffrn_radiation_monochromator graphite
_diffrn_radiation_source 'fine-focus sealed tube'
_diffrn_radiation_type MoK\a
_diffrn_radiation_wavelength 0.71073
_diffrn_reflns_av_R_equivalents 0.1195
_diffrn_reflns_av_sigmaI/netI 0.0982
_diffrn_reflns_limit_h_max 10
_diffrn_reflns_limit_h_min -8
_diffrn_reflns_limit_k_max 10
_diffrn_reflns_limit_k_min -10
_diffrn_reflns_limit_l_max 12
_diffrn_reflns_limit_l_min -15
_diffrn_reflns_number 3979
_diffrn_reflns_theta_full 27.00
_diffrn_reflns_theta_max 27.00
_diffrn_reflns_theta_min 2.87
_exptl_absorpt_coefficient_mu 3.048
_exptl_absorpt_correction_T_max 1.00000
_exptl_absorpt_correction_T_min 0.75897
_exptl_absorpt_correction_type empirical
_exptl_crystal_colour colorless
_exptl_crystal_density_diffrn 1.598
_exptl_crystal_density_method 'not measured'
_exptl_crystal_description prismatic
_exptl_crystal_F_000 328
_exptl_crystal_size_max 0.502
_exptl_crystal_size_mid 0.347
_exptl_crystal_size_min 0.289
_refine_diff_density_max 1.226
_refine_diff_density_min -0.898
_refine_diff_density_rms 0.121
_refine_ls_extinction_coef 0.059(7)
_refine_ls_extinction_expression Fc^*^=kFc[1+0.001xFc^2^\l^3^/sin(2\q)]^-1/4^
_refine_ls_extinction_method SHELXL
_refine_ls_goodness_of_fit_ref 0.951
_refine_ls_hydrogen_treatment mixed
_refine_ls_matrix_type full
_refine_ls_number_parameters 187
_refine_ls_number_reflns 2867
_refine_ls_number_restraints 2
_refine_ls_restrained_S_all 0.951
_refine_ls_R_factor_all 0.0707
_refine_ls_R_factor_gt 0.0569
_refine_ls_shift/su_max 0.001
_refine_ls_shift/su_mean 0.000
_refine_ls_structure_factor_coef Fsqd
_refine_ls_weighting_details 'calc w=1/[\s^2^(Fo^2^)+(0.0780P)^2^+0.0000P] where P=(Fo^2^+2Fc^2^)/3'
_refine_ls_weighting_scheme calc
_refine_ls_wR_factor_gt 0.1335
_refine_ls_wR_factor_ref 0.1379
_reflns_number_gt 2085
_reflns_number_total 2867
_reflns_threshold_expression >2sigma(I)
_cod_data_source_file ol061993usi20060810_104046.cif
_cod_data_source_block cd2673
_cod_depositor_comments
;
The following automatic conversions were performed:

'_symmetry_cell_setting' value 'Triclinic' changed to 'triclinic'
according to /home/saulius/struct/CIF-dictionaries/cif_core.dic
dictionary named 'cif_core.dic' version 2.4.1 from 2010-06-29.

Automatic conversion script
Id: cif_fix_values 1715 2011-07-08 13:25:40Z adriana 
;
_cod_original_cell_volume 675.72(19)
_cod_original_sg_symbol_H-M P-1
_cod_database_code 1506239

loop_
_symmetry_equiv_pos_as_xyz
'x, y, z'
'-x, -y, -z'

loop_
_atom_site_label
_atom_site_type_symbol
_atom_site_fract_x
_atom_site_fract_y
_atom_site_fract_z
_atom_site_U_iso_or_equiv
_atom_site_adp_type
_atom_site_occupancy
_atom_site_symmetry_multiplicity
_atom_site_calc_flag
_atom_site_refinement_flags
Br Br 0.22551(6) 0.42027(6) 0.38203(3) 0.0582(3) Uani 1 1 d .
O1 O 0.1083(4) 1.4357(4) 0.8475(3) 0.0517(7) Uani 1 1 d .
O2 O -0.0425(3) 1.2575(4) 0.9047(2) 0.0459(6) Uani 1 1 d .
O3 O 0.4808(4) 1.1943(4) 0.9189(3) 0.0584(8) Uani 1 1 d .
O4 O 0.6238(3) 0.9500(4) 0.8061(2) 0.0446(6) Uani 1 1 d .
C1 C 0.2745(5) 0.9123(5) 0.8548(3) 0.0375(8) Uani 1 1 d D
C2 C 0.2877(5) 1.1029(5) 0.8368(3) 0.0342(7) Uani 1 1 d .
C3 C 0.2850(5) 0.9968(5) 0.7458(3) 0.0360(8) Uani 1 1 d .
C4 C 0.2817(5) 1.0022(5) 0.6389(3) 0.0385(8) Uani 1 1 d .
C5 C 0.2668(5) 0.8621(5) 0.5795(3) 0.0366(8) Uani 1 1 d .
C6 C 0.2607(5) 0.7012(6) 0.6320(3) 0.0395(8) Uani 1 1 d .
H6 H 0.2672 0.6806 0.7076 0.047 Uiso 1 1 calc R
C7 C 0.2454(5) 0.5713(5) 0.5748(3) 0.0407(8) Uani 1 1 d .
H7 H 0.2371 0.4665 0.6116 0.049 Uiso 1 1 calc R
C8 C 0.2427(5) 0.5994(5) 0.4622(3) 0.0410(8) Uani 1 1 d .
C9 C 0.2504(6) 0.7547(6) 0.4076(3) 0.0532(10) Uani 1 1 d .
H9 H 0.2464 0.7729 0.3317 0.064 Uiso 1 1 calc R
C10 C 0.2642(6) 0.8848(6) 0.4659(3) 0.0503(10) Uani 1 1 d .
H10 H 0.2719 0.9894 0.4284 0.060 Uiso 1 1 calc R
C11 C 0.1110(5) 1.2852(5) 0.8642(3) 0.0337(7) Uani 1 1 d .
C12 C -0.2229(5) 1.4262(6) 0.9281(4) 0.0534(10) Uani 1 1 d .
H12A H -0.2275 1.4784 0.9960 0.080 Uiso 1 1 calc R
H12B H -0.3281 1.3953 0.9355 0.080 Uiso 1 1 calc R
H12C H -0.2328 1.5170 0.8682 0.080 Uiso 1 1 calc R
C13 C 0.4711(5) 1.0927(5) 0.8581(3) 0.0349(7) Uani 1 1 d .
C14 C 0.8086(5) 0.9078(6) 0.8337(4) 0.0511(10) Uani 1 1 d .
H14A H 0.8145 1.0233 0.8405 0.077 Uiso 1 1 calc R
H14B H 0.9093 0.8344 0.7761 0.077 Uiso 1 1 calc R
H14C H 0.8250 0.8374 0.9030 0.077 Uiso 1 1 calc R
H2 H 0.384(4) 0.816(5) 0.880(3) 0.038(10) Uiso 1 1 d D
H3 H 0.152(3) 0.928(6) 0.888(3) 0.040(10) Uiso 1 1 d D
H4 H 0.277(7) 1.108(8) 0.599(4) 0.081(19) Uiso 1 1 d .

loop_
_atom_site_aniso_label
_atom_site_aniso_U_11
_atom_site_aniso_U_22
_atom_site_aniso_U_33
_atom_site_aniso_U_23
_atom_site_aniso_U_13
_atom_site_aniso_U_12
Br 0.0715(4) 0.0625(4) 0.0580(3) -0.0196(2) -0.0124(2) -0.0401(3)
O1 0.0464(15) 0.0346(15) 0.0750(19) -0.0011(13) -0.0096(13) -0.0191(12)
O2 0.0349(13) 0.0393(14) 0.0594(17) -0.0080(12) 0.0005(12) -0.0150(11)
O3 0.0446(15) 0.0561(17) 0.079(2) -0.0303(15) -0.0152(14) -0.0182(13)
O4 0.0352(13) 0.0477(15) 0.0503(15) -0.0132(12) -0.0051(11) -0.0166(12)
C1 0.0395(19) 0.0337(19) 0.043(2) -0.0035(15) -0.0084(16) -0.0184(16)
C2 0.0399(18) 0.0339(17) 0.0333(17) -0.0058(14) -0.0063(14) -0.0192(15)
C3 0.0346(17) 0.0336(18) 0.043(2) -0.0087(15) -0.0082(15) -0.0158(15)
C4 0.042(2) 0.0344(19) 0.041(2) -0.0040(16) -0.0085(16) -0.0173(16)
C5 0.0375(18) 0.0383(19) 0.0361(18) -0.0074(15) -0.0058(14) -0.0176(15)
C6 0.049(2) 0.046(2) 0.0281(17) -0.0038(15) -0.0045(15) -0.0257(17)
C7 0.046(2) 0.042(2) 0.042(2) -0.0023(16) -0.0049(16) -0.0281(17)
C8 0.0395(19) 0.044(2) 0.045(2) -0.0132(16) -0.0052(16) -0.0212(16)
C9 0.077(3) 0.056(3) 0.035(2) -0.0029(18) -0.0161(19) -0.034(2)
C10 0.073(3) 0.044(2) 0.042(2) 0.0019(17) -0.0152(19) -0.032(2)
C11 0.0361(17) 0.0396(19) 0.0299(17) -0.0046(14) -0.0076(13) -0.0193(15)
C12 0.0363(19) 0.048(2) 0.065(3) -0.012(2) -0.0013(19) -0.0099(18)
C13 0.0379(18) 0.0371(18) 0.0350(18) -0.0047(14) -0.0052(14) -0.0209(15)
C14 0.0333(19) 0.052(2) 0.064(3) -0.001(2) -0.0113(18) -0.0149(17)

loop_
_atom_type_symbol
_atom_type_description
_atom_type_scat_dispersion_real
_atom_type_scat_dispersion_imag
_atom_type_scat_source
C C 0.0033 0.0016 'International Tables Vol C Tables 4.2.6.8 and 6.1.1.4'
H H 0.0000 0.0000 'International Tables Vol C Tables 4.2.6.8 and 6.1.1.4'
O O 0.0106 0.0060 'International Tables Vol C Tables 4.2.6.8 and 6.1.1.4'
Br Br -0.2901 2.4595 'International Tables Vol C Tables 4.2.6.8 and 6.1.1.4'

loop_
_geom_angle_atom_site_label_1
_geom_angle_atom_site_label_2
_geom_angle_atom_site_label_3
_geom_angle
C11 O2 C12 115.7(3)
C13 O4 C14 116.7(3)
C3 C1 C2 59.2(2)
C3 C1 H2 122(2)
C2 C1 H2 111(3)
C3 C1 H3 116(2)
C2 C1 H3 113(3)
H2 C1 H3 120(3)
C3 C2 C13 121.4(3)
C3 C2 C11 115.6(3)
C13 C2 C11 115.7(3)
C3 C2 C1 56.0(2)
C13 C2 C1 114.9(3)
C11 C2 C1 120.1(3)
C4 C3 C1 151.4(4)
C4 C3 C2 143.6(4)
C1 C3 C2 64.8(2)
C3 C4 C5 125.6(4)
C3 C4 H4 117(3)
C5 C4 H4 117(3)
C10 C5 C6 117.7(3)
C10 C5 C4 119.8(3)
C6 C5 C4 122.4(3)
C7 C6 C5 121.6(3)
C7 C6 H6 119.2
C5 C6 H6 119.2
C8 C7 C6 118.9(3)
C8 C7 H7 120.6
C6 C7 H7 120.6
C9 C8 C7 121.2(4)
C9 C8 Br 119.4(3)
C7 C8 Br 119.4(3)
C8 C9 C10 119.5(4)
C8 C9 H9 120.3
C10 C9 H9 120.3
C9 C10 C5 121.2(4)
C9 C10 H10 119.4
C5 C10 H10 119.4
O1 C11 O2 124.7(3)
O1 C11 C2 123.8(3)
O2 C11 C2 111.5(3)
O2 C12 H12A 109.5
O2 C12 H12B 109.5
H12A C12 H12B 109.5
O2 C12 H12C 109.5
H12A C12 H12C 109.5
H12B C12 H12C 109.5
O3 C13 O4 123.7(3)
O3 C13 C2 124.6(3)
O4 C13 C2 111.6(3)
O4 C14 H14A 109.5
O4 C14 H14B 109.5
H14A C14 H14B 109.5
O4 C14 H14C 109.5
H14A C14 H14C 109.5
H14B C14 H14C 109.5

loop_
_geom_bond_atom_site_label_1
_geom_bond_atom_site_label_2
_geom_bond_distance
Br C8 1.894(4)
O1 C11 1.188(4)
O2 C11 1.330(4)
O2 C12 1.445(5)
O3 C13 1.199(4)
O4 C13 1.327(4)
O4 C14 1.443(4)
C1 C3 1.433(5)
C1 C2 1.563(5)
C1 H2 0.934(19)
C1 H3 0.932(19)
C2 C3 1.484(4)
C2 C13 1.491(5)
C2 C11 1.496(5)
C3 C4 1.312(5)
C4 C5 1.463(5)
C4 H4 0.92(6)
C5 C10 1.387(5)
C5 C6 1.390(5)
C6 C7 1.378(5)
C6 H6 0.9300
C7 C8 1.376(5)
C7 H7 0.9300
C8 C9 1.365(6)
C9 C10 1.382(6)
C9 H9 0.9300
C10 H10 0.9300
C12 H12A 0.9600
C12 H12B 0.9600
C12 H12C 0.9600
C14 H14A 0.9600
C14 H14B 0.9600
C14 H14C 0.9600

loop_
_geom_torsion_atom_site_label_1
_geom_torsion_atom_site_label_2
_geom_torsion_atom_site_label_3
_geom_torsion_atom_site_label_4
_geom_torsion
C3 C1 C2 C13 -112.3(3)
C3 C1 C2 C11 102.3(3)
C2 C1 C3 C4 -174.7(8)
C13 C2 C3 C4 -83.7(6)
C11 C2 C3 C4 65.4(6)
C1 C2 C3 C4 175.7(6)
C13 C2 C3 C1 100.6(4)
C11 C2 C3 C1 -110.3(3)
C1 C3 C4 C5 -3.7(9)
C2 C3 C4 C5 -175.6(4)
C3 C4 C5 C10 179.8(4)
C3 C4 C5 C6 -2.2(6)
C10 C5 C6 C7 -2.4(6)
C4 C5 C6 C7 179.6(4)
C5 C6 C7 C8 2.2(6)
C6 C7 C8 C9 -1.5(6)
C6 C7 C8 Br 179.1(3)
C7 C8 C9 C10 1.0(6)
Br C8 C9 C10 -179.6(3)
C8 C9 C10 C5 -1.2(7)
C6 C5 C10 C9 1.9(6)
C4 C5 C10 C9 179.9(4)
C12 O2 C11 O1 0.6(5)
C12 O2 C11 C2 -176.7(3)
C3 C2 C11 O1 -112.1(4)
C13 C2 C11 O1 38.7(5)
C1 C2 C11 O1 -176.2(3)
C3 C2 C11 O2 65.2(4)
C13 C2 C11 O2 -143.9(3)
C1 C2 C11 O2 1.2(4)
C14 O4 C13 O3 5.8(5)
C14 O4 C13 C2 -170.8(3)
C3 C2 C13 O3 168.8(4)
C11 C2 C13 O3 19.7(5)
C1 C2 C13 O3 -127.2(4)
C3 C2 C13 O4 -14.7(5)
C11 C2 C13 O4 -163.7(3)
C1 C2 C13 O4 49.4(4)

loop_
_cod_related_entry_id
_cod_related_entry_database
_cod_related_entry_code
1 ChemSpider 21199678
